data_4128411
loop_
_publ_author_name
'Huang, Rui-Kang'
'Wang, Sha-Sha'
'Liu, De-Xuan'
'Li, Xin'
'Song, Jian-Ming'
'Xia, Yuan-Hua'
'Zhou, Dong-Dong'
'Huang, Jin'
'Zhang, Wei-Xiong'
'Chen, Xiao-Ming'

_publ_section_title
;
 Supercooling Behavior and Dipole-Glass-like Relaxation in a
 Three-Dimensional Water Framework.
;
_journal_issue 14
_journal_name_full 'Journal of the American Chemical Society'
_journal_page_first 5645
_journal_page_last 5649
_journal_paper_doi 10.1021/jacs.9b01866
_journal_volume 141
_journal_year 2019
_chemical_formula_moiety 'C11 H3 F6 N6, C F3, 7(H2 O)'
_chemical_formula_sum 'C12 H17 F9 N6 O7'
_chemical_formula_weight 528.31
_space_group_crystal_system orthorhombic
_space_group_IT_number 60
_space_group_name_Hall '-P 2b 2ac'
_space_group_name_H-M_alt 'P c n b'
_atom_sites_solution_hydrogens difmap
_audit_creation_date 2019-02-15
_audit_creation_method
;
Olex2 1.2
(compiled 2018.05.29 svn.r3508 for OlexSys, GUI svn.r5506)
;
_cell_angle_alpha 90
_cell_angle_beta 90
_cell_angle_gamma 90
_cell_formula_units_Z 4
_cell_length_a 12.283(3)
_cell_length_b 7.7820(16)
_cell_length_c 20.867(4)
_cell_measurement_reflns_used 11890
_cell_measurement_temperature 100(2)
_cell_measurement_theta_max 31.1886
_cell_measurement_theta_min 0.3739
_cell_volume 1994.6(7)
_computing_molecular_graphics 'Olex2 (Dolomanov et al., 2009)'
_computing_publication_material 'Olex2 (Dolomanov et al., 2009)'
_computing_structure_refinement 'ShelXL (Sheldrick, 2015)'
_computing_structure_solution 'ShelXT (Sheldrick, 2015)'
_diffrn_ambient_temperature 100(2)
_diffrn_measured_fraction_theta_full 0.986
_diffrn_measured_fraction_theta_max 0.874
_diffrn_measurement_details ' 2.00 degrees, 115.6 sec, detector distance 115.00 mm'
_diffrn_measurement_device_type synchrotron
_diffrn_measurement_method '\w scans'
_diffrn_radiation_monochromator graphite
_diffrn_radiation_type synchrotron
_diffrn_radiation_wavelength 0.6525
_diffrn_reflns_av_R_equivalents 0.0384
_diffrn_reflns_av_unetI/netI 0.0294
_diffrn_reflns_Laue_measured_fraction_full 0.986
_diffrn_reflns_Laue_measured_fraction_max 0.874
_diffrn_reflns_limit_h_max 18
_diffrn_reflns_limit_h_min -17
_diffrn_reflns_limit_k_max 0
_diffrn_reflns_limit_k_min -12
_diffrn_reflns_limit_l_max 31
_diffrn_reflns_limit_l_min -32
_diffrn_reflns_number 11050
_diffrn_reflns_point_group_measured_fraction_full 0.986
_diffrn_reflns_point_group_measured_fraction_max 0.874
_diffrn_reflns_theta_full 23.048
_diffrn_reflns_theta_max 31.158
_diffrn_reflns_theta_min 1.792
_exptl_absorpt_coefficient_mu 0.155
_exptl_absorpt_correction_type none
_exptl_crystal_colour colourless
_exptl_crystal_colour_primary colourless
_exptl_crystal_density_diffrn 1.759
_exptl_crystal_description needle
_exptl_crystal_F_000 1072
_exptl_crystal_size_max 0.05
_exptl_crystal_size_mid 0.02
_exptl_crystal_size_min 0.02
_refine_diff_density_max 0.718
_refine_diff_density_min -0.457
_refine_diff_density_rms 0.071
_refine_ls_extinction_coef 0.041(6)
_refine_ls_extinction_expression Fc^*^=kFc[1+0.001xFc^2^\l^3^/sin(2\q)]^-1/4^
_refine_ls_extinction_method 'SHELXL-2014/7 (Sheldrick 2014'
_refine_ls_goodness_of_fit_ref 1.122
_refine_ls_hydrogen_treatment refall
_refine_ls_matrix_type full
_refine_ls_number_parameters 293
_refine_ls_number_reflns 3656
_refine_ls_number_restraints 110
_refine_ls_restrained_S_all 1.113
_refine_ls_R_factor_all 0.0478
_refine_ls_R_factor_gt 0.0460
_refine_ls_shift/su_max 0.000
_refine_ls_shift/su_mean 0.000
_refine_ls_structure_factor_coef Fsqd
_refine_ls_weighting_details 'w=1/[\s^2^(Fo^2^)+(0.0791P)^2^+0.7236P] where P=(Fo^2^+2Fc^2^)/3'
_refine_ls_weighting_scheme calc
_refine_ls_wR_factor_gt 0.1362
_refine_ls_wR_factor_ref 0.1386
_reflns_Friedel_coverage 0.000
_reflns_number_gt 3416
_reflns_number_total 3656
_reflns_threshold_expression 'I > 2\s(I)'
_cod_data_source_file FFP.cif
_cod_data_source_block ffp
_cod_database_code 4128411
_shelx_shelxl_version_number 2014/7
_shelx_space_group_comment
;
The symmetry employed for this shelxl refinement is uniquely defined
by the following loop, which should always be used as a source of
symmetry information in preference to the above space-group names.
They are only intended as comments.
;
_shelx_estimated_absorpt_t_max 0.997
_shelx_estimated_absorpt_t_min 0.992
_olex2_refinement_description
;
1. Restrained distances
 H2A-H2B \\sim H2A-H2C \\sim H2B-H2C
 with sigma of 0.04
 O2-H2A \\sim O2-H2B \\sim O2-H2C \\sim O2-H2D
 with sigma of 0.02
 H3A-H3B \\sim H3A-H3C \\sim H3A-H3D \\sim H3B-H3C \\sim H3B-H3D \\sim H3A-H3D
\\sim H3C-H3D
 with sigma of 0.04
 O3-H3A \\sim O3-H3B \\sim O3-H3C \\sim O3-H3D
 with sigma of 0.02
2. Uiso/Uaniso restraints and constraints
F2' \\sim F2 \\sim F1' \\sim F1 \\sim F3' \\sim F3: within 1.7A with sigma of
0.04 and sigma for terminal atoms of 0.08
H3D \\sim H3A \\sim H3B \\sim H3C \\sim H2D \\sim H2A \\sim H2B \\sim H2C \\sim
H4B \\sim H4A \\sim H1D \\sim H1A \\sim H1B \\sim H1C: within 6.8A with sigma
of 0.01 and sigma for terminal atoms of 0.02
3. Others
 Sof(F5')=Sof(F6')=Sof(F4')=1-FVAR(1)
 Sof(F5)=Sof(F6)=Sof(F4)=FVAR(1)
 Fixed Sof: F1(0.25) F3(0.25) F2(0.25) F2'(0.25) F3'(0.25) F1'(0.25) H3(0.5)
 H2(0.5) H1(0.5) H2A(0.5) H3A(0.5) H1A(0.5) H4A(0.5) H3B(0.5) H2B(0.5) H1B(0.5)
 H1C(0.5) H2C(0.5) H1D(0.5) H3C(0.5) H3D(0.5) H4B(0.5) H2D(0.5)
;
_olex2_submission_special_instructions 'No special instructions were received'

loop_
_space_group_symop_operation_xyz
'x, y, z'
'-x, -y+1/2, z'
'x+1/2, -y, -z+1/2'
'-x+1/2, y+1/2, -z+1/2'
'-x, -y, -z'
'x, y-1/2, -z'
'-x-1/2, y, z-1/2'
'x-1/2, -y-1/2, z-1/2'

loop_
_atom_site_label
_atom_site_type_symbol
_atom_site_fract_x
_atom_site_fract_y
_atom_site_fract_z
_atom_site_U_iso_or_equiv
_atom_site_adp_type
_atom_site_occupancy
_atom_site_site_symmetry_order
_atom_site_calc_flag
_atom_site_refinement_flags_posn
_atom_site_refinement_flags_adp
_atom_site_refinement_flags_occupancy
_atom_site_disorder_assembly
_atom_site_disorder_group
N1 N 0.08044(6) 0.18087(10) 0.12291(4) 0.01221(16) Uani 1 1 d . . . . .
N2 N 0.19621(6) 0.07973(10) -0.01277(4) 0.01215(16) Uani 1 1 d . . . . .
N3 N 0.11545(6) 0.14922(10) -0.10594(4) 0.01225(16) Uani 1 1 d . . . . .
C2 C 0.10061(6) 0.16353(11) 0.00136(4) 0.01100(17) Uani 1 1 d . . . . .
C5 C 0.20014(7) 0.07568(11) -0.07676(4) 0.01253(17) Uani 1 1 d . . . . .
C1 C 0.05011(6) 0.20677(11) 0.06017(4) 0.01102(17) Uani 1 1 d . . . . .
C3 C 0.05062(6) 0.20668(11) -0.05666(4) 0.01083(17) Uani 1 1 d . . . . .
C4 C 0.0000 0.2500 0.15744(6) 0.0131(2) Uani 1 2 d S T P . .
F5 F 0.2652(10) -0.0304(15) -0.1735(6) 0.0168(17) Uani 0.33(6) 1 d . . . A 1
F6 F 0.3230(16) -0.148(3) -0.0867(10) 0.032(2) Uani 0.33(6) 1 d . . . A 1
C7 C 0.29249(7) -0.00366(12) -0.11300(4) 0.01431(18) Uani 1 1 d . . . . .
C6 C 0.0000 0.2500 0.22926(6) 0.0175(3) Uani 1 2 d S T P . .
F4 F 0.3813(12) 0.092(2) -0.1148(12) 0.037(3) Uani 0.33(6) 1 d . . . A 1
F1 F 0.0939(16) 0.295(3) 0.2523(4) 0.031(2) Uani 0.25 1 d . U . B 1
F3 F -0.078(2) 0.334(4) 0.2535(3) 0.041(3) Uani 0.25 1 d . U . B 1
O2 O 0.37222(6) -0.01544(11) 0.06253(4) 0.01986(18) Uani 1 1 d D . . . .
O4 O 0.5000 -0.2500 -0.00420(6) 0.0187(2) Uani 1 2 d S T P . .
O1 O 0.26027(7) 0.01571(12) 0.17969(4) 0.02127(18) Uani 1 1 d . . . . .
O3 O 0.11871(8) 0.23696(12) -0.23594(4) 0.0262(2) Uani 1 1 d D . . . .
F5' F 0.2697(6) -0.0152(13) -0.1747(3) 0.0310(12) Uani 0.67(6) 1 d . . . A 2
F6' F 0.3134(5) -0.1636(9) -0.0919(4) 0.0233(8) Uani 0.67(6) 1 d . . . A 2
F4' F 0.3836(5) 0.0876(7) -0.1061(7) 0.0277(10) Uani 0.67(6) 1 d . . . A 2
F2 F -0.013(2) 0.0812(16) 0.2504(5) 0.028(3) Uani 0.25 1 d . U . B 1
F2' F -0.058(2) 0.141(4) 0.2542(4) 0.043(3) Uani 0.25 1 d . U . B 2
F3' F -0.027(3) 0.408(2) 0.2520(4) 0.038(3) Uani 0.25 1 d . U . B 2
F1' F 0.1058(12) 0.232(3) 0.2513(5) 0.026(3) Uani 0.25 1 d . U . B 2
H3 H 0.112(3) 0.171(5) -0.1438(19) 0.028(9) Uiso 0.5 1 d . . . . .
H2 H 0.241(3) 0.044(5) 0.0099(17) 0.019(7) Uiso 0.5 1 d . . . . .
H1 H 0.132(2) 0.142(4) 0.1355(14) 0.008(6) Uiso 0.5 1 d . . . . .
H2A H 0.402(3) -0.102(4) 0.0474(14) 0.025(4) Uiso 0.5 1 d D U . . .
H3A H 0.117(2) 0.189(4) -0.1989(11) 0.029(4) Uiso 0.5 1 d D U . . .
H1A H 0.213(4) 0.062(5) 0.1670(19) 0.030(4) Uiso 0.5 1 d . U . . .
H4A H 0.538(3) -0.191(5) -0.0276(17) 0.022(4) Uiso 0.5 1 d . U . . .
H3B H 0.155(2) 0.174(4) -0.2619(14) 0.031(5) Uiso 0.5 1 d D U . . .
H2B H 0.353(3) -0.034(4) 0.0997(11) 0.028(4) Uiso 0.5 1 d D U . . .
H1B H 0.230(3) -0.067(5) 0.2017(19) 0.026(4) Uiso 0.5 1 d . U . . .
H1C H 0.305(3) -0.006(5) 0.153(2) 0.029(4) Uiso 0.5 1 d . U . . .
H2C H 0.315(2) 0.007(5) 0.0431(15) 0.028(4) Uiso 0.5 1 d D U . . .
H1D H 0.297(3) 0.083(5) 0.203(2) 0.030(4) Uiso 0.5 1 d . U . . .
H3C H 0.0541(19) 0.251(4) -0.2495(15) 0.034(6) Uiso 0.5 1 d D U . . .
H3D H 0.160(2) 0.326(3) -0.2311(16) 0.036(5) Uiso 0.5 1 d D U . . .
H4B H 0.459(3) -0.204(5) 0.018(2) 0.033(4) Uiso 0.5 1 d . U . . .
H2D H 0.417(3) 0.063(4) 0.0669(19) 0.033(4) Uiso 0.5 1 d D U . . .

loop_
_atom_site_aniso_label
_atom_site_aniso_U_11
_atom_site_aniso_U_22
_atom_site_aniso_U_33
_atom_site_aniso_U_23
_atom_site_aniso_U_13
_atom_site_aniso_U_12
N1 0.0113(3) 0.0154(3) 0.0100(3) 0.0003(2) -0.0006(2) 0.0017(2)
N2 0.0094(3) 0.0154(3) 0.0117(3) -0.0005(2) 0.0004(2) 0.0016(2)
N3 0.0099(3) 0.0156(3) 0.0112(3) 0.0000(3) 0.0014(2) 0.0024(2)
C2 0.0089(3) 0.0136(4) 0.0105(3) 0.0002(3) -0.0003(2) 0.0005(2)
C5 0.0104(3) 0.0144(3) 0.0127(3) -0.0004(3) 0.0018(3) 0.0020(3)
C1 0.0093(3) 0.0139(3) 0.0100(3) 0.0000(3) -0.0007(2) 0.0001(3)
C3 0.0089(3) 0.0138(3) 0.0098(3) 0.0000(3) 0.0005(2) 0.0006(3)
C4 0.0132(5) 0.0153(5) 0.0108(5) 0.000 0.000 0.0019(4)
F5 0.015(2) 0.024(3) 0.011(3) -0.0106(17) 0.0000(17) 0.004(2)
F6 0.043(5) 0.033(4) 0.020(2) 0.007(3) 0.001(3) 0.029(3)
C7 0.0119(3) 0.0176(4) 0.0135(4) -0.0017(3) 0.0003(3) 0.0034(3)
C6 0.0169(5) 0.0237(6) 0.0118(5) 0.000 0.000 0.0032(5)
F4 0.024(4) 0.054(5) 0.032(4) -0.015(2) 0.013(2) -0.013(3)
F1 0.028(7) 0.048(7) 0.016(2) -0.007(5) -0.002(4) -0.018(4)
F3 0.049(7) 0.059(9) 0.0147(16) -0.004(5) 0.002(5) 0.038(4)
O2 0.0182(3) 0.0190(3) 0.0223(4) -0.0003(3) 0.0013(3) 0.0052(3)
O4 0.0160(4) 0.0181(5) 0.0220(5) 0.000 0.000 0.0025(4)
O1 0.0214(4) 0.0247(4) 0.0177(3) 0.0000(3) -0.0027(3) 0.0024(3)
O3 0.0292(4) 0.0306(4) 0.0187(4) 0.0002(3) 0.0004(3) 0.0082(3)
F5' 0.028(2) 0.052(3) 0.0131(14) -0.0006(15) 0.0003(12) 0.0225(16)
F6' 0.0217(12) 0.0179(10) 0.030(2) 0.0019(9) 0.0052(10) 0.0076(11)
F4' 0.0108(11) 0.0319(15) 0.040(3) -0.0184(12) 0.0094(10) -0.0054(8)
F2 0.046(8) 0.022(4) 0.0159(17) 0.009(2) -0.009(4) -0.014(6)
F2' 0.048(9) 0.061(7) 0.021(2) 0.020(5) -0.007(5) -0.035(5)
F3' 0.061(8) 0.038(8) 0.015(2) -0.005(4) -0.002(6) 0.030(6)
F1' 0.015(2) 0.050(9) 0.0142(19) -0.003(5) -0.0051(18) 0.012(5)

loop_
_atom_type_symbol
_atom_type_description
_atom_type_scat_dispersion_real
_atom_type_scat_dispersion_imag
_atom_type_scat_source
C C 0.0030 0.0010 'International Tables Vol C Tables 4.2.6.8 and 6.1.1.4'
H H 0.0000 0.0000 'International Tables Vol C Tables 4.2.6.8 and 6.1.1.4'
F F 0.0150 0.0090 'International Tables Vol C Tables 4.2.6.8 and 6.1.1.4'
N N 0.0050 0.0030 'International Tables Vol C Tables 4.2.6.8 and 6.1.1.4'
O O 0.0090 0.0050 'International Tables Vol C Tables 4.2.6.8 and 6.1.1.4'

loop_
_geom_angle_atom_site_label_1
_geom_angle_atom_site_label_2
_geom_angle_atom_site_label_3
_geom_angle
_geom_angle_site_symmetry_1
_geom_angle_site_symmetry_3
C4 N1 C1 104.71(8) . .
C5 N2 C2 104.85(7) . .
C5 N3 C3 104.45(7) . .
N2 C2 C1 132.28(8) . .
N2 C2 C3 107.66(7) . .
C3 C2 C1 120.06(8) . .
N2 C5 C7 122.81(8) . .
N3 C5 N2 114.69(7) . .
N3 C5 C7 122.50(8) . .
N1 C1 C2 132.17(8) . .
N1 C1 C1 107.93(5) . 2
C1 C1 C2 119.91(5) 2 .
N3 C3 C2 108.36(7) . .
N3 C3 C3 131.60(5) . 2
C2 C3 C3 120.04(5) . 2
N1 C4 N1 114.72(11) 2 .
N1 C4 C6 122.64(6) 2 .
N1 C4 C6 122.64(6) . .
F5 C7 C5 110.8(5) . .
F6 C7 C5 111.1(7) . .
F6 C7 F5 109.8(12) . .
F6 C7 F4 105.0(11) . .
F4 C7 C5 114.1(6) . .
F4 C7 F5 105.7(11) . .
F5' C7 C5 111.1(3) . .
F5' C7 F6' 107.2(5) . .
F5' C7 F4' 108.6(5) . .
F6' C7 C5 111.2(3) . .
F4' C7 C5 111.2(3) . .
F4' C7 F6' 107.3(4) . .
F1 C6 F1 136.4(9) 2 .
F1 C6 F2 103.7(5) . .
F1 C6 F2 61.8(5) 2 .
F1 C6 F2 61.8(5) . 2
F1 C6 F2 103.7(5) 2 2
F3 C6 F1 47.0(8) 2 .
F3 C6 F1 112.7(5) . .
F3 C6 F1 47.0(8) . 2
F3 C6 F1 112.7(5) 2 2
F3 C6 F3 133.0(6) . 2
F3 C6 F2 105.9(8) 2 2
F3 C6 F2 105.9(8) . .
F3 C6 F2 58.2(10) . 2
F3 C6 F2 58.2(10) 2 .
F2 C6 F2 143.1(9) 2 .
F2' C6 F2' 129.5(10) 2 .
F2' C6 F3' 50.9(7) 2 .
F2' C6 F3' 109.4(6) 2 2
F2' C6 F3' 50.9(7) . 2
F2' C6 F3' 109.4(6) . .
F2' C6 F1' 109.4(7) . .
F2' C6 F1' 109.4(7) 2 2
F2' C6 F1' 52.0(10) . 2
F2' C6 F1' 52.0(10) 2 .
F3' C6 F3' 139.1(9) 2 .
F3' C6 F1' 102.1(6) 2 2
F3' C6 F1' 63.8(6) 2 .
F3' C6 F1' 102.1(6) . .
F3' C6 F1' 63.8(6) . 2
F1' C6 F1' 141.2(11) . 2
C6 F1 F2 62.5(7) . 2
F3 F1 C6 64.8(11) 2 .
F3 F1 F2 123.1(19) 2 2
C6 F3 F2 65.9(8) . 2
F1 F3 C6 68.2(7) 2 .
F1 F3 F2 131.4(13) 2 2
F1 F2 C6 55.7(6) 2 .
F3 F2 C6 55.9(5) 2 .
F3 F2 F1 105.3(10) 2 2
F3' F2' C6 71.1(6) 2 .
F3' F2' F1' 140.7(16) 2 2
F1' F2' C6 71.4(10) 2 .
C6 F3' F1' 58.9(7) . 2
F2' F3' C6 58.0(8) 2 .
F2' F3' F1' 111.3(16) 2 2
C6 F1' F3' 57.3(5) . 2
F2' F1' C6 56.6(8) 2 .
F2' F1' F3' 107.6(12) 2 2

loop_
_geom_bond_atom_site_label_1
_geom_bond_atom_site_label_2
_geom_bond_distance
_geom_bond_site_symmetry_2
N1 C1 1.3762(11) .
N1 C4 1.3360(10) .
N2 C2 1.3752(11) .
N2 C5 1.3365(12) .
N3 C5 1.3343(11) .
N3 C3 1.3755(11) .
C2 C1 1.4156(12) .
C2 C3 1.3983(12) .
C5 C7 1.4966(12) .
C1 C1 1.4028(16) 2
C3 C3 1.4144(16) 2
C4 N1 1.3360(10) 2
C4 C6 1.4986(18) .
F5 C7 1.322(11) .
F6 C7 1.305(13) .
C7 F4 1.320(15) .
C7 F5' 1.321(7) .
C7 F6' 1.345(6) .
C7 F4' 1.333(6) .
C6 F1 1.298(12) 2
C6 F1 1.298(12) .
C6 F3 1.266(8) 2
C6 F3 1.266(8) .
C6 F2 1.395(10) .
C6 F2 1.395(10) 2
C6 F2' 1.221(8) 2
C6 F2' 1.221(8) .
C6 F3' 1.362(10) 2
C6 F3' 1.362(10) .
C6 F1' 1.386(12) .
C6 F1' 1.386(12) 2
F1 F3 1.022(19) 2
F1 F2 1.386(13) 2
F3 F1 1.022(19) 2
F3 F2 1.30(2) 2
F2 F1 1.386(13) 2
F2 F3 1.30(2) 2
F2' F3' 1.117(16) 2
F2' F1' 1.15(2) 2
F3' F2' 1.117(16) 2
F3' F1' 1.453(17) 2
F1' F2' 1.15(2) 2
F1' F3' 1.453(17) 2
